data_7216187
loop_
_publ_author_name
'Ballie, Laura'
'Farrugia, Louis J.'
'MacNicol, David D.'
'MacSween, Ross'

_publ_section_title
;
 2,7-di-p-Chlorobenzoylnaphtho[2?3?-4 : 5]thiepin: a conformationally
 flexible new host molecule showing solvatochromic effects
;
_journal_issue 58
_journal_name_full CrystEngComm
_journal_page_first 326
_journal_paper_doi 10.1039/b414315a
_journal_volume 6
_journal_year 2004
_chemical_compound_source 'synthesis as described'
_chemical_formula_moiety 'C28 H16 Cl2 O2 S, 0.5(C6 H6)'
_chemical_formula_sum 'C31 H19 Cl2 O2 S'
_chemical_formula_weight 526.42
_chemical_name_systematic
;
?

;
_space_group_IT_number 15
_symmetry_cell_setting monoclinic
_symmetry_Int_Tables_number 15
_symmetry_space_group_name_Hall '-C 2yc'
_symmetry_space_group_name_H-M 'C 1 2/c 1'
_atom_sites_solution_hydrogens geom
_atom_sites_solution_primary direct
_atom_sites_solution_secondary difmap
_audit_conform_dict_location ftp://ftp.iucr.org/pub/cif_core.dic
_audit_conform_dict_name cif_core.dic
_audit_conform_dict_version 2.3
_audit_creation_date 2004-02-27T17:15:42-00:00
_audit_creation_method 'WinGX routine CIF_UPDATE'
_cell_angle_alpha 90
_cell_angle_beta 91.1170(10)
_cell_angle_gamma 90
_cell_formula_units_Z 8
_cell_length_a 33.3796(10)
_cell_length_b 10.1112(2)
_cell_length_c 14.2492(4)
_cell_measurement_reflns_used 12248
_cell_measurement_temperature 150(2)
_cell_measurement_theta_max 29.987
_cell_measurement_theta_min 2.2
_cell_measurement_wavelength 0.71073
_cell_volume 4808.3(2)
_computing_cell_refinement 'HKL Scalepack (Otwinowski & Minor 1997)'
_computing_data_collection 'Collect (Nonius BV, 1997-2000)'
_computing_data_reduction 'HKL Denzo and Scalepack (Otwinowski & Minor 1997)'
_computing_molecular_graphics 'Ortep-3 for Windows (Farrugia, 1997)'
_computing_publication_material 'WinGX publication routines (Farrugia, 1999)'
_computing_structure_refinement 'SHELXL-97 (Sheldrick, 1997)'
_computing_structure_solution 'SHELXS-86 (Sheldrick, 1986)'
_diffrn_ambient_temperature 150(2)
_diffrn_detector 'CCD plate'
_diffrn_measured_fraction_theta_full 0.996
_diffrn_measured_fraction_theta_max 0.996
_diffrn_measurement_device '95mm CCD camera on \k-goniostat'
_diffrn_measurement_device_type KappaCCD
_diffrn_measurement_method 'CCD rotation images, thick slices'
_diffrn_orient_matrix_type 'by Nonius Collect from scalepack cell'
_diffrn_orient_matrix_UB_11 0.180302E-1
_diffrn_orient_matrix_UB_12 0.789918E-1
_diffrn_orient_matrix_UB_13 0.7987E-3
_diffrn_orient_matrix_UB_21 -0.200432E-1
_diffrn_orient_matrix_UB_22 0.498637E-1
_diffrn_orient_matrix_UB_23 0.374187E-1
_diffrn_orient_matrix_UB_31 0.130778E-1
_diffrn_orient_matrix_UB_32 -0.324834E-1
_diffrn_orient_matrix_UB_33 0.59382E-1
_diffrn_radiation_monochromator graphite
_diffrn_radiation_probe x-ray
_diffrn_radiation_type MoK\a
_diffrn_radiation_wavelength 0.71073
_diffrn_reflns_av_R_equivalents 0.0387
_diffrn_reflns_av_unetI/netI 0.0287
_diffrn_reflns_limit_h_max 46
_diffrn_reflns_limit_h_min -46
_diffrn_reflns_limit_k_max 14
_diffrn_reflns_limit_k_min -14
_diffrn_reflns_limit_l_max 20
_diffrn_reflns_limit_l_min -20
_diffrn_reflns_number 38910
_diffrn_reflns_reduction_process
;
Scaled and merged with SORTAV
R.H. Blessing, (1987) Cryst. Rev. 1, 3-58
R.H. Blessing, (1989) J. Appl. Cryst. 22, 396-397
;
_diffrn_reflns_theta_full 30.03
_diffrn_reflns_theta_max 30.03
_diffrn_reflns_theta_min 2.44
_diffrn_source 'Enraf Nonius FR590'
_exptl_absorpt_coefficient_mu 0.386
_exptl_absorpt_correction_T_max 0.973
_exptl_absorpt_correction_T_min 0.892
_exptl_absorpt_correction_type multi-scan
_exptl_absorpt_process_details
;
R.H. Blessing, Acta Cryst. (1995), A51, 33-38
;
_exptl_crystal_colour yellow
_exptl_crystal_density_diffrn 1.454
_exptl_crystal_density_method 'not measured'
_exptl_crystal_description plate
_exptl_crystal_F_000 2168
_exptl_crystal_size_max 0.3
_exptl_crystal_size_mid 0.27
_exptl_crystal_size_min 0.08
_refine_diff_density_max 0.362
_refine_diff_density_min -0.345
_refine_diff_density_rms 0.051
_refine_ls_extinction_method none
_refine_ls_goodness_of_fit_ref 1.022
_refine_ls_hydrogen_treatment mixed
_refine_ls_matrix_type full
_refine_ls_number_parameters 325
_refine_ls_number_reflns 7011
_refine_ls_number_restraints 0
_refine_ls_restrained_S_all 1.022
_refine_ls_R_factor_all 0.0492
_refine_ls_R_factor_gt 0.0357
_refine_ls_shift/su_max 0.001
_refine_ls_shift/su_mean 0
_refine_ls_structure_factor_coef Fsqd
_refine_ls_weighting_details 'calc w=1/[\s^2^(Fo^2^)+(0.0333P)^2^+5.6272P] where P=(Fo^2^+2Fc^2^)/3'
_refine_ls_weighting_scheme calc
_refine_ls_wR_factor_gt 0.0819
_refine_ls_wR_factor_ref 0.0866
_reflns_number_gt 5746
_reflns_number_total 7011
_reflns_threshold_expression >2sigma(I)
_cod_data_source_file b414315a.txt
_cod_data_source_block benzene-clathrate
_cod_original_sg_symbol_H-M 'C 2/c'
_cod_database_code 7216187

loop_
_symmetry_equiv_pos_as_xyz
'x, y, z'
'-x, y, -z+1/2'
'x+1/2, y+1/2, z'
'-x+1/2, y+1/2, -z+1/2'
'-x, -y, -z'
'x, -y, z-1/2'
'-x+1/2, -y+1/2, -z'
'x+1/2, -y+1/2, z-1/2'

loop_
_atom_site_label
_atom_site_type_symbol
_atom_site_fract_x
_atom_site_fract_y
_atom_site_fract_z
_atom_site_U_iso_or_equiv
_atom_site_adp_type
_atom_site_occupancy
_atom_site_symmetry_multiplicity
_atom_site_calc_flag
_atom_site_refinement_flags
C2 C 0.23075(4) 0.36036(12) 0.31790(8) 0.0166(2) Uani 1 1 d .
C3 C 0.26120(4) 0.41863(12) 0.36568(9) 0.0169(2) Uani 1 1 d .
H3 H 0.256 0.5052 0.3883 0.02 Uiso 1 1 calc R
C4 C 0.30122(4) 0.36644(12) 0.38736(8) 0.0166(2) Uani 1 1 d .
C5 C 0.30937(4) 0.23127(12) 0.41314(9) 0.0177(2) Uani 1 1 d .
C6 C 0.27893(4) 0.12788(12) 0.42330(9) 0.0179(2) Uani 1 1 d .
H6 H 0.2831 0.069 0.4745 0.021 Uiso 1 1 calc R
C7 C 0.24599(4) 0.10518(12) 0.37002(9) 0.0168(2) Uani 1 1 d .
C8 C 0.34831(4) 0.19605(13) 0.43762(9) 0.0204(2) Uani 1 1 d .
H8 H 0.3534 0.1082 0.4582 0.024 Uiso 1 1 calc R
C9 C 0.38069(4) 0.28529(13) 0.43318(9) 0.0202(2) Uani 1 1 d .
C10 C 0.42080(4) 0.24621(15) 0.45376(10) 0.0260(3) Uani 1 1 d .
H10 H 0.4266 0.1564 0.4681 0.031 Uiso 1 1 calc R
C11 C 0.45125(4) 0.33739(16) 0.45308(11) 0.0290(3) Uani 1 1 d .
H11 H 0.4779 0.3105 0.4674 0.035 Uiso 1 1 calc R
C12 C 0.44301(4) 0.47104(16) 0.43116(11) 0.0286(3) Uani 1 1 d .
H12 H 0.4643 0.5336 0.4312 0.034 Uiso 1 1 calc R
C13 C 0.40479(4) 0.51133(14) 0.40989(10) 0.0243(3) Uani 1 1 d .
H13 H 0.3997 0.6014 0.3948 0.029 Uiso 1 1 calc R
C14 C 0.37254(4) 0.41942(13) 0.41015(9) 0.0193(2) Uani 1 1 d .
C15 C 0.33255(4) 0.45708(13) 0.38986(9) 0.0187(2) Uani 1 1 d .
H15 H 0.3269 0.5475 0.3775 0.022 Uiso 1 1 calc R
C16 C 0.19144(4) 0.43246(12) 0.31019(9) 0.0182(2) Uani 1 1 d .
C17 C 0.16270(4) 0.40509(13) 0.23067(9) 0.0184(2) Uani 1 1 d .
C18 C 0.12227(4) 0.43450(14) 0.24436(10) 0.0231(3) Uani 1 1 d .
H18 H 0.114 0.467 0.3034 0.028 Uiso 1 1 calc R
C19 C 0.09418(4) 0.41654(15) 0.17229(10) 0.0253(3) Uani 1 1 d .
H19 H 0.0667 0.4356 0.1817 0.03 Uiso 1 1 calc R
C20 C 0.10698(4) 0.37039(13) 0.08665(10) 0.0225(3) Uani 1 1 d .
C21 C 0.14688(4) 0.34154(13) 0.07033(10) 0.0218(3) Uani 1 1 d .
H21 H 0.155 0.3108 0.0106 0.026 Uiso 1 1 calc R
C22 C 0.17470(4) 0.35859(13) 0.14327(9) 0.0189(2) Uani 1 1 d .
H22 H 0.2021 0.3384 0.1336 0.023 Uiso 1 1 calc R
C23 C 0.22071(4) -0.01419(12) 0.39188(9) 0.0176(2) Uani 1 1 d .
C24 C 0.17772(4) -0.02337(13) 0.36131(9) 0.0176(2) Uani 1 1 d .
C25 C 0.16215(4) -0.14967(13) 0.34351(9) 0.0218(3) Uani 1 1 d .
H25 H 0.1795 -0.2241 0.344 0.026 Uiso 1 1 calc R
C26 C 0.12156(4) -0.16679(14) 0.32513(10) 0.0254(3) Uani 1 1 d .
H26 H 0.1111 -0.2521 0.3113 0.03 Uiso 1 1 calc R
C27 C 0.09651(4) -0.05736(15) 0.32720(10) 0.0249(3) Uani 1 1 d .
C28 C 0.11119(4) 0.06880(15) 0.34258(10) 0.0246(3) Uani 1 1 d .
H28 H 0.0936 0.1428 0.3419 0.029 Uiso 1 1 calc R
C29 C 0.15214(4) 0.08560(13) 0.35908(9) 0.0210(3) Uani 1 1 d .
H29 H 0.1627 0.1719 0.3689 0.025 Uiso 1 1 calc R
Cl1 Cl 0.071611(11) 0.35041(4) -0.00404(3) 0.03514(10) Uani 1 1 d .
Cl2 Cl 0.044990(10) -0.07979(4) 0.31235(3) 0.03588(10) Uani 1 1 d .
O30 O 0.23572(3) -0.10572(10) 0.43632(7) 0.0249(2) Uani 1 1 d .
O31 O 0.18279(3) 0.51335(10) 0.37048(7) 0.0267(2) Uani 1 1 d .
S1 S 0.235269(9) 0.19974(3) 0.26769(2) 0.01762(7) Uani 1 1 d .
C32 C 0.00781(5) 0.30112(17) 0.29542(13) 0.0381(4) Uani 1 1 d .
H32 H 0.0132 0.2198 0.3265 0.046 Uiso 1 1 calc R
C33 C 0.01552(5) 0.41985(18) 0.34087(12) 0.0351(4) Uani 1 1 d .
H33 H 0.0261 0.42 0.4032 0.042 Uiso 1 1 calc R
C34 C 0.00779(5) 0.53807(17) 0.29535(12) 0.0336(3) Uani 1 1 d .
H34 H 0.0132 0.6195 0.3264 0.04 Uiso 1 1 calc R

loop_
_atom_site_aniso_label
_atom_site_aniso_U_11
_atom_site_aniso_U_22
_atom_site_aniso_U_33
_atom_site_aniso_U_23
_atom_site_aniso_U_13
_atom_site_aniso_U_12
C2 0.0182(6) 0.0150(5) 0.0166(5) 0.0003(4) 0.0000(4) 0.0019(4)
C3 0.0184(6) 0.0152(5) 0.0172(5) 0.0008(4) 0.0000(4) 0.0009(4)
C4 0.0171(5) 0.0171(6) 0.0154(5) -0.0015(4) -0.0016(4) -0.0001(4)
C5 0.0172(6) 0.0179(6) 0.0181(5) -0.0011(4) -0.0016(4) -0.0007(4)
C6 0.0176(6) 0.0160(6) 0.0200(6) 0.0006(5) 0.0006(4) 0.0005(4)
C7 0.0172(5) 0.0147(5) 0.0185(6) 0.0003(4) 0.0005(4) 0.0015(4)
C8 0.0199(6) 0.0166(6) 0.0245(6) -0.0001(5) -0.0041(5) 0.0009(5)
C9 0.0175(6) 0.0215(6) 0.0215(6) -0.0022(5) -0.0017(5) 0.0001(5)
C10 0.0201(6) 0.0239(7) 0.0337(7) -0.0026(6) -0.0048(5) 0.0018(5)
C11 0.0175(6) 0.0341(8) 0.0353(8) -0.0032(6) -0.0033(5) -0.0004(6)
C12 0.0207(6) 0.0315(8) 0.0337(8) -0.0036(6) 0.0001(5) -0.0078(6)
C13 0.0226(6) 0.0222(6) 0.0282(7) -0.0009(5) 0.0002(5) -0.0046(5)
C14 0.0186(6) 0.0200(6) 0.0193(6) -0.0022(5) -0.0013(5) -0.0021(5)
C15 0.0202(6) 0.0168(6) 0.0190(6) -0.0008(5) -0.0016(5) 0.0000(5)
C16 0.0176(6) 0.0171(6) 0.0199(6) 0.0016(5) -0.0009(4) 0.0007(4)
C17 0.0173(6) 0.0172(6) 0.0206(6) 0.0023(5) -0.0020(5) 0.0006(4)
C18 0.0193(6) 0.0268(7) 0.0231(6) -0.0004(5) -0.0003(5) 0.0030(5)
C19 0.0162(6) 0.0293(7) 0.0303(7) 0.0016(6) -0.0024(5) 0.0016(5)
C20 0.0214(6) 0.0204(6) 0.0255(6) 0.0023(5) -0.0083(5) -0.0005(5)
C21 0.0240(6) 0.0206(6) 0.0209(6) 0.0017(5) -0.0017(5) 0.0011(5)
C22 0.0171(6) 0.0178(6) 0.0217(6) 0.0031(5) -0.0002(5) -0.0005(5)
C23 0.0168(5) 0.0173(6) 0.0188(6) -0.0010(4) 0.0010(4) -0.0002(4)
C24 0.0163(5) 0.0198(6) 0.0167(5) 0.0006(5) 0.0010(4) -0.0019(5)
C25 0.0225(6) 0.0199(6) 0.0230(6) 0.0011(5) 0.0019(5) -0.0016(5)
C26 0.0252(7) 0.0255(7) 0.0256(7) 0.0006(5) 0.0009(5) -0.0091(5)
C27 0.0170(6) 0.0363(8) 0.0213(6) 0.0029(6) -0.0008(5) -0.0060(5)
C28 0.0183(6) 0.0291(7) 0.0264(7) -0.0001(6) 0.0002(5) 0.0024(5)
C29 0.0181(6) 0.0217(6) 0.0233(6) -0.0013(5) 0.0001(5) -0.0015(5)
Cl1 0.02962(19) 0.0413(2) 0.03389(19) -0.00495(16) -0.01575(15) 0.00489(16)
Cl2 0.01772(16) 0.0513(2) 0.0385(2) 0.00334(17) -0.00389(14) -0.00889(15)
O30 0.0217(5) 0.0205(5) 0.0325(5) 0.0069(4) -0.0019(4) -0.0002(4)
O31 0.0257(5) 0.0267(5) 0.0275(5) -0.0073(4) -0.0030(4) 0.0073(4)
S1 0.02049(15) 0.01540(14) 0.01687(14) -0.00092(11) -0.00196(11) 0.00099(11)
C32 0.0272(8) 0.0330(8) 0.0543(10) 0.0121(7) 0.0026(7) 0.0037(6)
C33 0.0230(7) 0.0494(10) 0.0328(8) 0.0048(7) -0.0056(6) -0.0013(7)
C34 0.0246(7) 0.0338(8) 0.0424(9) -0.0069(7) -0.0018(6) -0.0038(6)

loop_
_atom_type_symbol
_atom_type_description
_atom_type_scat_dispersion_real
_atom_type_scat_dispersion_imag
_atom_type_scat_source
C C 0.0033 0.0016 'International Tables Vol C Tables 4.2.6.8 and 6.1.1.4'
H H 0 0 'International Tables Vol C Tables 4.2.6.8 and 6.1.1.4'
Cl Cl 0.1484 0.1585 'International Tables Vol C Tables 4.2.6.8 and 6.1.1.4'
O O 0.0106 0.006 'International Tables Vol C Tables 4.2.6.8 and 6.1.1.4'
S S 0.1246 0.1234 'International Tables Vol C Tables 4.2.6.8 and 6.1.1.4'

loop_
_geom_angle_atom_site_label_1
_geom_angle_atom_site_label_2
_geom_angle_atom_site_label_3
_geom_angle
_geom_angle_site_symmetry_1
_geom_angle_site_symmetry_3
C3 C2 C16 118.26(11) . .
C3 C2 S1 122.16(10) . .
C16 C2 S1 119.54(9) . .
C2 C3 C4 128.69(12) . .
C2 C3 H3 115.7 . .
C4 C3 H3 115.7 . .
C15 C4 C5 118.74(11) . .
C15 C4 C3 116.78(11) . .
C5 C4 C3 124.28(11) . .
C8 C5 C4 118.67(11) . .
C8 C5 C6 116.11(11) . .
C4 C5 C6 125.03(11) . .
C7 C6 C5 128.81(12) . .
C7 C6 H6 115.6 . .
C5 C6 H6 115.6 . .
C6 C7 C23 118.35(11) . .
C6 C7 S1 121.46(10) . .
C23 C7 S1 119.75(9) . .
C5 C8 C9 122.69(12) . .
C5 C8 H8 118.7 . .
C9 C8 H8 118.7 . .
C8 C9 C14 118.55(12) . .
C8 C9 C10 122.18(12) . .
C14 C9 C10 119.24(12) . .
C11 C10 C9 120.44(14) . .
C11 C10 H10 119.8 . .
C9 C10 H10 119.8 . .
C10 C11 C12 120.22(13) . .
C10 C11 H11 119.9 . .
C12 C11 H11 119.9 . .
C13 C12 C11 120.69(13) . .
C13 C12 H12 119.7 . .
C11 C12 H12 119.7 . .
C12 C13 C14 120.51(13) . .
C12 C13 H13 119.7 . .
C14 C13 H13 119.7 . .
C15 C14 C9 118.72(12) . .
C15 C14 C13 122.38(12) . .
C9 C14 C13 118.89(12) . .
C4 C15 C14 122.33(12) . .
C4 C15 H15 118.8 . .
C14 C15 H15 118.8 . .
O31 C16 C17 119.89(11) . .
O31 C16 C2 119.34(11) . .
C17 C16 C2 120.76(11) . .
C22 C17 C18 119.33(12) . .
C22 C17 C16 123.13(11) . .
C18 C17 C16 117.45(12) . .
C19 C18 C17 120.54(13) . .
C19 C18 H18 119.7 . .
C17 C18 H18 119.7 . .
C20 C19 C18 118.77(12) . .
C20 C19 H19 120.6 . .
C18 C19 H19 120.6 . .
C19 C20 C21 122.23(12) . .
C19 C20 Cl1 118.47(10) . .
C21 C20 Cl1 119.30(11) . .
C20 C21 C22 118.53(13) . .
C20 C21 H21 120.7 . .
C22 C21 H21 120.7 . .
C21 C22 C17 120.59(12) . .
C21 C22 H22 119.7 . .
C17 C22 H22 119.7 . .
O30 C23 C24 119.03(11) . .
O30 C23 C7 119.14(11) . .
C24 C23 C7 121.82(11) . .
C29 C24 C25 119.45(12) . .
C29 C24 C23 122.81(11) . .
C25 C24 C23 117.42(11) . .
C26 C25 C24 120.42(13) . .
C26 C25 H25 119.8 . .
C24 C25 H25 119.8 . .
C25 C26 C27 118.93(13) . .
C25 C26 H26 120.5 . .
C27 C26 H26 120.5 . .
C28 C27 C26 121.81(12) . .
C28 C27 Cl2 119.02(11) . .
C26 C27 Cl2 119.15(11) . .
C27 C28 C29 118.89(13) . .
C27 C28 H28 120.6 . .
C29 C28 H28 120.6 . .
C28 C29 C24 120.41(12) . .
C28 C29 H29 119.8 . .
C24 C29 H29 119.8 . .
C7 S1 C2 100.28(6) . .
C33 C32 C32 119.97(10) . 2
C33 C32 H32 120 . .
C32 C32 H32 120 2 .
C34 C33 C32 119.92(15) . .
C34 C33 H33 120 . .
C32 C33 H33 120 . .
C33 C34 C34 120.11(10) . 2
C33 C34 H34 119.9 . .
C34 C34 H34 119.9 2 .

loop_
_geom_bond_atom_site_label_1
_geom_bond_atom_site_label_2
_geom_bond_distance
_geom_bond_site_symmetry_2
C2 C3 1.3478(17) .
C2 C16 1.5034(17) .
C2 S1 1.7823(13) .
C3 C4 1.4636(17) .
C3 H3 0.95 .
C4 C15 1.3905(17) .
C4 C5 1.4398(17) .
C5 C8 1.3859(17) .
C5 C6 1.4668(17) .
C6 C7 1.3438(17) .
C6 H6 0.95 .
C7 C23 1.5086(17) .
C7 S1 1.7743(13) .
C8 C9 1.4102(18) .
C8 H8 0.95 .
C9 C14 1.4204(18) .
C9 C10 1.4211(18) .
C10 C11 1.372(2) .
C10 H10 0.95 .
C11 C12 1.413(2) .
C11 H11 0.95 .
C12 C13 1.368(2) .
C12 H12 0.95 .
C13 C14 1.4222(18) .
C13 H13 0.95 .
C14 C15 1.4127(17) .
C15 H15 0.95 .
C16 O31 1.2247(16) .
C16 C17 1.4961(17) .
C17 C22 1.3971(18) .
C17 C18 1.3993(18) .
C18 C19 1.3889(19) .
C18 H18 0.95 .
C19 C20 1.382(2) .
C19 H19 0.95 .
C20 C21 1.3876(19) .
C20 Cl1 1.7450(13) .
C21 C22 1.3909(18) .
C21 H21 0.95 .
C22 H22 0.95 .
C23 O30 1.2233(16) .
C23 C24 1.4941(17) .
C24 C29 1.3941(18) .
C24 C25 1.4001(18) .
C25 C26 1.3859(19) .
C25 H25 0.95 .
C26 C27 1.388(2) .
C26 H26 0.95 .
C27 C28 1.383(2) .
C27 Cl2 1.7432(14) .
C28 C29 1.3927(18) .
C28 H28 0.95 .
C29 H29 0.95 .
C32 C33 1.386(3) .
C32 C32 1.386(4) 2
C32 H32 0.95 .
C33 C34 1.382(2) .
C33 H33 0.95 .
C34 C34 1.384(3) 2
C34 H34 0.95 .

loop_
_geom_torsion_atom_site_label_1
_geom_torsion_atom_site_label_2
_geom_torsion_atom_site_label_3
_geom_torsion_atom_site_label_4
_geom_torsion
_geom_torsion_site_symmetry_1
_geom_torsion_site_symmetry_4
C16 C2 C3 C4 176.32(12) . .
S1 C2 C3 C4 -1.52(19) . .
C2 C3 C4 C15 146.16(13) . .
C2 C3 C4 C5 -39.0(2) . .
C15 C4 C5 C8 -1.32(18) . .
C3 C4 C5 C8 -176.07(12) . .
C15 C4 C5 C6 173.38(12) . .
C3 C4 C5 C6 -1.4(2) . .
C8 C5 C6 C7 -145.37(14) . .
C4 C5 C6 C7 39.8(2) . .
C5 C6 C7 C23 176.07(12) . .
C5 C6 C7 S1 3.72(19) . .
C4 C5 C8 C9 -3.72(19) . .
C6 C5 C8 C9 -178.88(12) . .
C5 C8 C9 C14 5.3(2) . .
C5 C8 C9 C10 -176.65(13) . .
C8 C9 C10 C11 -176.83(14) . .
C14 C9 C10 C11 1.2(2) . .
C9 C10 C11 C12 -0.5(2) . .
C10 C11 C12 C13 -0.3(2) . .
C11 C12 C13 C14 0.5(2) . .
C8 C9 C14 C15 -1.90(19) . .
C10 C9 C14 C15 -179.98(12) . .
C8 C9 C14 C13 177.05(12) . .
C10 C9 C14 C13 -1.02(19) . .
C12 C13 C14 C15 179.13(13) . .
C12 C13 C14 C9 0.2(2) . .
C5 C4 C15 C14 4.71(19) . .
C3 C4 C15 C14 179.85(12) . .
C9 C14 C15 C4 -3.08(19) . .
C13 C14 C15 C4 178.01(12) . .
C3 C2 C16 O31 -25.60(18) . .
S1 C2 C16 O31 152.30(11) . .
C3 C2 C16 C17 155.24(12) . .
S1 C2 C16 C17 -26.87(16) . .
O31 C16 C17 C22 154.12(13) . .
C2 C16 C17 C22 -26.72(18) . .
O31 C16 C17 C18 -22.53(18) . .
C2 C16 C17 C18 156.63(12) . .
C22 C17 C18 C19 0.6(2) . .
C16 C17 C18 C19 177.43(12) . .
C17 C18 C19 C20 -0.6(2) . .
C18 C19 C20 C21 0.0(2) . .
C18 C19 C20 Cl1 -179.08(11) . .
C19 C20 C21 C22 0.7(2) . .
Cl1 C20 C21 C22 179.72(10) . .
C20 C21 C22 C17 -0.67(19) . .
C18 C17 C22 C21 0.02(19) . .
C16 C17 C22 C21 -176.58(12) . .
C6 C7 C23 O30 -21.13(18) . .
S1 C7 C23 O30 151.36(10) . .
C6 C7 C23 C24 158.45(12) . .
S1 C7 C23 C24 -29.07(16) . .
O30 C23 C24 C29 143.61(13) . .
C7 C23 C24 C29 -35.97(18) . .
O30 C23 C24 C25 -29.89(18) . .
C7 C23 C24 C25 150.53(12) . .
C29 C24 C25 C26 -0.9(2) . .
C23 C24 C25 C26 172.79(12) . .
C24 C25 C26 C27 -1.7(2) . .
C25 C26 C27 C28 3.2(2) . .
C25 C26 C27 Cl2 -175.52(11) . .
C26 C27 C28 C29 -1.9(2) . .
Cl2 C27 C28 C29 176.83(11) . .
C27 C28 C29 C24 -0.9(2) . .
C25 C24 C29 C28 2.3(2) . .
C23 C24 C29 C28 -171.11(12) . .
C6 C7 S1 C2 -61.47(12) . .
C23 C7 S1 C2 126.28(10) . .
C3 C2 S1 C7 60.32(12) . .
C16 C2 S1 C7 -117.49(10) . .
C32 C32 C33 C34 -0.3(3) 2 .
C32 C33 C34 C34 0.3(3) . 2
